data_7033502
loop_
_publ_author_name
'Dolganov, Alexander V.'
'Belov, Alexander S.'
'Novikov, Valentin V.'
'Vologzhanina, Anna V.'
'Romanenko, Galina V.'
'Budnikova, Yulia G.'
'Zelinskii, Genrikh E.'
'Buzin, Michail I.'
'Voloshin, Yan Z.'

_publ_section_title
;
 First iron and cobalt(ii) hexabromoclathrochelates: structural, magnetic,
 redox, and electrocatalytic behavior.
;
_journal_issue 5
_journal_name_full 'Dalton transactions (Cambridge, England : 2003)'
_journal_page_first 2476
_journal_page_last 2487
_journal_paper_doi 10.1039/c4dt03082f
_journal_volume 44
_journal_year 2015
_chemical_formula_moiety 'C14 H18 B2 Br6 Co N6 O6'
_chemical_formula_sum 'C14 H18 B2 Br6 Co N6 O6'
_chemical_formula_weight 926.35
_chemical_name_systematic
;
 ?
;
_space_group_crystal_system monoclinic
_space_group_IT_number 15
_space_group_name_Hall '-C 2yc'
_space_group_name_H-M_alt 'C 1 2/c 1'
_symmetry_space_group_name_Hall '-C 2yc'
_symmetry_space_group_name_H-M 'C 1 2/c 1'
_atom_sites_solution_hydrogens geom
_audit_creation_date 2014-11-10
_audit_creation_method
;
Olex2 1.2
(compiled 2014.09.19 svn.r3010 for OlexSys, GUI svn.r4874)
;
_audit_update_record
;
2014-11-10 deposited with the CCDC.
2014-12-15 downloaded from the CCDC.
;
_cell_angle_alpha 90
_cell_angle_beta 91.838(5)
_cell_angle_gamma 90
_cell_formula_units_Z 4
_cell_length_a 17.6284(11)
_cell_length_b 8.3742(6)
_cell_length_c 17.5745(12)
_cell_measurement_reflns_used 2352
_cell_measurement_temperature 273
_cell_measurement_theta_max 25.11
_cell_measurement_theta_min 2.31
_cell_volume 2593.1(3)
_computing_data_collection 'Apex II'
_computing_molecular_graphics 'Olex2 (Dolomanov et al., 2009)'
_computing_publication_material 'Olex2 (Dolomanov et al., 2009)'
_computing_structure_refinement 'XL (Sheldrick, 2008)'
_diffrn_ambient_temperature 273
_diffrn_measured_fraction_theta_full 0.995
_diffrn_measured_fraction_theta_max 0.970
_diffrn_measurement_device_type 'Bruker APEX-II CCD'
_diffrn_measurement_method '\f and \w scans'
_diffrn_radiation_monochromator graphite
_diffrn_radiation_type MoK\a
_diffrn_radiation_wavelength 0.71073
_diffrn_reflns_av_R_equivalents 0.0827
_diffrn_reflns_av_unetI/netI 0.1081
_diffrn_reflns_Laue_measured_fraction_full 0.995
_diffrn_reflns_Laue_measured_fraction_max 0.970
_diffrn_reflns_limit_h_max 23
_diffrn_reflns_limit_h_min -23
_diffrn_reflns_limit_k_max 11
_diffrn_reflns_limit_k_min -11
_diffrn_reflns_limit_l_max 22
_diffrn_reflns_limit_l_min -23
_diffrn_reflns_number 10296
_diffrn_reflns_point_group_measured_fraction_full 0.995
_diffrn_reflns_point_group_measured_fraction_max 0.970
_diffrn_reflns_theta_full 27.000
_diffrn_reflns_theta_max 27.961
_diffrn_reflns_theta_min 2.312
_diffrn_standards_number 0
_exptl_absorpt_coefficient_mu 9.951
_exptl_absorpt_correction_T_max 0.130
_exptl_absorpt_correction_T_min 0.098
_exptl_absorpt_correction_type multi-scan
_exptl_absorpt_process_details 'SADABS (Sheldrick, 1998)'
_exptl_crystal_colour black
_exptl_crystal_colour_primary black
_exptl_crystal_density_diffrn 2.373
_exptl_crystal_description prism
_exptl_crystal_F_000 1756
_exptl_crystal_size_max 0.35
_exptl_crystal_size_mid 0.2
_exptl_crystal_size_min 0.2
_refine_diff_density_max 0.730
_refine_diff_density_min -0.733
_refine_diff_density_rms 0.137
_refine_ls_extinction_method none
_refine_ls_goodness_of_fit_ref 0.945
_refine_ls_hydrogen_treatment constr
_refine_ls_matrix_type full
_refine_ls_number_parameters 160
_refine_ls_number_reflns 3020
_refine_ls_number_restraints 0
_refine_ls_restrained_S_all 0.945
_refine_ls_R_factor_all 0.1007
_refine_ls_R_factor_gt 0.0402
_refine_ls_shift/su_max 0.001
_refine_ls_shift/su_mean 0.000
_refine_ls_structure_factor_coef Fsqd
_refine_ls_weighting_details 'w=1/[\s^2^(Fo^2^)+(0.0100P)^2^] where P=(Fo^2^+2Fc^2^)/3'
_refine_ls_weighting_scheme calc
_refine_ls_wR_factor_gt 0.0598
_refine_ls_wR_factor_ref 0.0665
_reflns_Friedel_coverage 0.000
_reflns_number_gt 1566
_reflns_number_total 3020
_reflns_threshold_expression 'I > 2\s(I)'
_cod_data_source_file c4dt03082f2.cif
_cod_data_source_block Co270
_cod_depositor_comments 'Adding full bibliography for 7033492--7033506.cif.'
_cod_database_code 7033502
_shelxl_version_number 2014-3
_shelx_space_group_comment
;
The symmetry employed for this shelxl refinement is uniquely defined
by the following loop, which should always be used as a source of
symmetry information in preference to the above space-group names.
They are only intended as comments.
;
_shelx_estimated_absorpt_t_max 0.241
_shelx_estimated_absorpt_t_min 0.128
_olex2_refinement_description
;
1. Fixed Uiso
 At 1.2 times of:
  All C(H,H) groups
 At 1.5 times of:
  All C(H,H,H) groups
2.a Secondary CH2 refined with riding coordinates:
 C4(H4A,H4B), C5(H5A,H5B), C6(H6A,H6B)
2.b Idealised Me refined as rotating group:
 C7(H7A,H7B,H7C)
;

loop_
_space_group_symop_operation_xyz
'x, y, z'
'-x, y, -z+1/2'
'x+1/2, y+1/2, z'
'-x+1/2, y+1/2, -z+1/2'
'-x, -y, -z'
'x, -y, z-1/2'
'-x+1/2, -y+1/2, -z'
'x+1/2, -y+1/2, z-1/2'

loop_
_atom_site_label
_atom_site_type_symbol
_atom_site_fract_x
_atom_site_fract_y
_atom_site_fract_z
_atom_site_U_iso_or_equiv
_atom_site_adp_type
_atom_site_occupancy
_atom_site_site_symmetry_order
_atom_site_calc_flag
_atom_site_refinement_flags_posn
_atom_site_refinement_flags_adp
_atom_site_refinement_flags_occupancy
Br1 Br 0.72352(3) -0.93582(7) 0.30090(3) 0.0532(2) Uani 1 1 d . . .
Br2 Br 0.60265(3) -0.94421(7) 0.45128(3) 0.0533(2) Uani 1 1 d . . .
Br3 Br 0.56058(3) -0.14657(6) 0.17282(3) 0.04850(19) Uani 1 1 d . . .
Co1 Co 0.5000 -0.65059(10) 0.2500 0.0278(3) Uani 1 2 d S T P
O1 O 0.64691(17) -0.7346(3) 0.17761(18) 0.0334(9) Uani 1 1 d . . .
O2 O 0.46638(17) -0.7538(3) 0.40687(17) 0.0298(8) Uani 1 1 d . . .
O3 O 0.58433(16) -0.4890(3) 0.13263(18) 0.0291(8) Uani 1 1 d . . .
N1 N 0.6066(2) -0.7466(4) 0.2420(2) 0.0275(10) Uani 1 1 d . . .
N2 N 0.5181(2) -0.7576(4) 0.3505(2) 0.0254(10) Uani 1 1 d . . .
N3 N 0.53897(19) -0.4720(4) 0.1926(2) 0.0244(10) Uani 1 1 d . . .
C1 C 0.6313(2) -0.8277(5) 0.2986(3) 0.0234(11) Uani 1 1 d . . .
C2 C 0.5801(3) -0.8335(5) 0.3621(3) 0.0262(12) Uani 1 1 d . . .
C3 C 0.5239(2) -0.3295(5) 0.2173(3) 0.0242(12) Uani 1 1 d . . .
C4 C 0.6539(2) -0.6511(5) 0.0397(3) 0.0266(12) Uani 1 1 d . . .
H4A H 0.6986 -0.5870 0.0513 0.032 Uiso 1 1 calc R . .
H4B H 0.6709 -0.7584 0.0281 0.032 Uiso 1 1 calc R . .
C5 C 0.6127(3) -0.5815(6) -0.0316(3) 0.0411(14) Uani 1 1 d . . .
H5A H 0.5683 -0.6464 -0.0437 0.049 Uiso 1 1 calc R . .
H5B H 0.5952 -0.4747 -0.0200 0.049 Uiso 1 1 calc R . .
C6 C 0.6613(3) -0.5735(6) -0.1010(3) 0.0455(15) Uani 1 1 d . . .
H6A H 0.6304 -0.5376 -0.1444 0.055 Uiso 1 1 calc R . .
H6B H 0.6798 -0.6797 -0.1124 0.055 Uiso 1 1 calc R . .
C7 C 0.7284(3) -0.4614(6) -0.0894(3) 0.0540(16) Uani 1 1 d . . .
H7A H 0.7541 -0.4499 -0.1365 0.081 Uiso 1 1 calc GR . .
H7B H 0.7628 -0.5046 -0.0513 0.081 Uiso 1 1 calc GR . .
H7C H 0.7107 -0.3589 -0.0732 0.081 Uiso 1 1 calc GR . .
B1 B 0.6041(3) -0.6577(7) 0.1118(3) 0.0249(14) Uani 1 1 d . . .

loop_
_atom_site_aniso_label
_atom_site_aniso_U_11
_atom_site_aniso_U_22
_atom_site_aniso_U_33
_atom_site_aniso_U_23
_atom_site_aniso_U_13
_atom_site_aniso_U_12
Br1 0.0459(4) 0.0752(4) 0.0383(4) 0.0066(3) 0.0003(3) 0.0360(3)
Br2 0.0563(4) 0.0690(4) 0.0345(4) 0.0237(3) 0.0000(3) 0.0226(3)
Br3 0.0694(4) 0.0225(3) 0.0550(4) 0.0049(3) 0.0241(3) -0.0062(3)
Co1 0.0362(6) 0.0209(5) 0.0269(6) 0.000 0.0071(5) 0.000
O1 0.032(2) 0.049(2) 0.019(2) 0.0057(18) 0.0058(18) 0.0140(16)
O2 0.036(2) 0.033(2) 0.021(2) 0.0120(16) 0.0040(17) 0.0042(16)
O3 0.038(2) 0.0218(19) 0.029(2) -0.0022(16) 0.0112(17) -0.0007(15)
N1 0.028(2) 0.033(3) 0.022(3) 0.004(2) 0.002(2) 0.0056(19)
N2 0.029(2) 0.021(2) 0.027(3) 0.004(2) 0.002(2) 0.0024(19)
N3 0.027(2) 0.024(2) 0.022(3) 0.000(2) 0.005(2) -0.0011(18)
C1 0.028(3) 0.023(3) 0.019(3) 0.000(2) -0.007(2) 0.007(2)
C2 0.034(3) 0.020(3) 0.024(3) 0.000(2) -0.005(3) 0.008(2)
C3 0.026(3) 0.022(3) 0.024(3) 0.004(2) 0.000(2) 0.001(2)
C4 0.031(3) 0.027(3) 0.021(3) -0.003(2) 0.005(2) 0.006(2)
C5 0.042(3) 0.059(4) 0.023(3) 0.004(3) 0.001(3) 0.009(3)
C6 0.045(4) 0.067(4) 0.024(3) 0.015(3) 0.002(3) 0.010(3)
C7 0.047(4) 0.062(4) 0.053(4) 0.015(3) 0.007(3) 0.003(3)
B1 0.028(3) 0.020(3) 0.027(4) 0.001(3) -0.002(3) 0.001(3)

loop_
_atom_type_symbol
_atom_type_description
_atom_type_scat_dispersion_real
_atom_type_scat_dispersion_imag
_atom_type_scat_source
C C 0.0033 0.0016 'International Tables Vol C Tables 4.2.6.8 and 6.1.1.4'
H H 0.0000 0.0000 'International Tables Vol C Tables 4.2.6.8 and 6.1.1.4'
B B 0.0013 0.0007 'International Tables Vol C Tables 4.2.6.8 and 6.1.1.4'
N N 0.0061 0.0033 'International Tables Vol C Tables 4.2.6.8 and 6.1.1.4'
O O 0.0106 0.0060 'International Tables Vol C Tables 4.2.6.8 and 6.1.1.4'
Co Co 0.3494 0.9721 'International Tables Vol C Tables 4.2.6.8 and 6.1.1.4'
Br Br -0.2901 2.4595 'International Tables Vol C Tables 4.2.6.8 and 6.1.1.4'

loop_
_geom_angle_atom_site_label_1
_geom_angle_atom_site_label_2
_geom_angle_atom_site_label_3
_geom_angle
_geom_angle_site_symmetry_1
_geom_angle_site_symmetry_3
N1 Co1 N1 133.9(2) . 2_655
N2 Co1 N1 76.35(16) 2_655 2_655
N2 Co1 N1 83.35(15) . 2_655
N2 Co1 N1 76.35(16) . .
N2 Co1 N1 83.35(15) 2_655 .
N2 Co1 N2 126.7(2) . 2_655
N3 Co1 N1 85.78(15) . .
N3 Co1 N1 132.64(15) . 2_655
N3 Co1 N1 85.78(15) 2_655 2_655
N3 Co1 N1 132.64(15) 2_655 .
N3 Co1 N2 139.09(15) . .
N3 Co1 N2 86.30(15) . 2_655
N3 Co1 N2 139.09(15) 2_655 2_655
N3 Co1 N2 86.30(15) 2_655 .
N3 Co1 N3 79.3(2) . 2_655
N1 O1 B1 114.1(3) . .
N2 O2 B1 114.7(3) . 2_655
N3 O3 B1 115.9(3) . .
O1 N1 Co1 122.2(3) . .
C1 N1 Co1 116.6(3) . .
C1 N1 O1 121.1(4) . .
O2 N2 Co1 122.6(3) . .
C2 N2 Co1 118.5(3) . .
C2 N2 O2 118.9(4) . .
O3 N3 Co1 123.6(3) . .
C3 N3 Co1 117.0(3) . .
C3 N3 O3 119.3(3) . .
N1 C1 Br1 123.7(4) . .
N1 C1 C2 114.4(4) . .
C2 C1 Br1 121.9(4) . .
N2 C2 Br2 123.0(4) . .
N2 C2 C1 114.1(4) . .
C1 C2 Br2 122.9(3) . .
N3 C3 Br3 122.9(3) . .
N3 C3 C3 113.3(2) . 2_655
C3 C3 Br3 123.85(14) 2_655 .
H4A C4 H4B 107.6 . .
C5 C4 H4A 108.7 . .
C5 C4 H4B 108.7 . .
C5 C4 B1 114.2(4) . .
B1 C4 H4A 108.7 . .
B1 C4 H4B 108.7 . .
C4 C5 H5A 108.7 . .
C4 C5 H5B 108.7 . .
H5A C5 H5B 107.6 . .
C6 C5 C4 114.0(4) . .
C6 C5 H5A 108.7 . .
C6 C5 H5B 108.7 . .
C5 C6 H6A 109.2 . .
C5 C6 H6B 109.2 . .
C5 C6 C7 112.2(5) . .
H6A C6 H6B 107.9 . .
C7 C6 H6A 109.2 . .
C7 C6 H6B 109.2 . .
C6 C7 H7A 109.5 . .
C6 C7 H7B 109.5 . .
C6 C7 H7C 109.5 . .
H7A C7 H7B 109.5 . .
H7A C7 H7C 109.5 . .
H7B C7 H7C 109.5 . .
O1 B1 O2 109.2(4) . 2_655
O1 B1 C4 110.9(4) . .
O2 B1 C4 108.8(4) 2_655 .
O3 B1 O1 109.2(4) . .
O3 B1 O2 111.0(4) . 2_655
O3 B1 C4 107.7(4) . .

loop_
_geom_bond_atom_site_label_1
_geom_bond_atom_site_label_2
_geom_bond_distance
_geom_bond_site_symmetry_2
Br1 C1 1.861(4) .
Br2 C2 1.853(5) .
Br3 C3 1.846(4) .
Co1 N1 2.052(4) 2_655
Co1 N1 2.052(4) .
Co1 N2 1.996(4) .
Co1 N2 1.997(4) 2_655
Co1 N3 1.941(3) 2_655
Co1 N3 1.941(3) .
O1 N1 1.360(4) .
O1 B1 1.506(6) .
O2 N2 1.369(4) .
O2 B1 1.508(6) 2_655
O3 N3 1.351(4) .
O3 B1 1.504(6) .
N1 C1 1.270(5) .
N2 C2 1.275(5) .
N3 C3 1.300(5) .
C1 C2 1.458(6) .
C3 C3 1.447(8) 2_655
C4 H4A 0.9700 .
C4 H4B 0.9700 .
C4 C5 1.542(6) .
C4 B1 1.566(6) .
C5 H5A 0.9700 .
C5 H5B 0.9700 .
C5 C6 1.514(6) .
C6 H6A 0.9700 .
C6 H6B 0.9700 .
C6 C7 1.519(6) .
C7 H7A 0.9600 .
C7 H7B 0.9600 .
C7 H7C 0.9600 .
B1 O2 1.508(6) 2_655

loop_
_geom_torsion_atom_site_label_1
_geom_torsion_atom_site_label_2
_geom_torsion_atom_site_label_3
_geom_torsion_atom_site_label_4
_geom_torsion
_geom_torsion_site_symmetry_1
_geom_torsion_site_symmetry_4
Br1 C1 C2 Br2 1.4(5) . .
Br1 C1 C2 N2 -177.6(3) . .
Co1 N1 C1 Br1 175.9(2) . .
Co1 N1 C1 C2 -2.4(5) . .
Co1 N2 C2 Br2 -177.7(2) . .
Co1 N2 C2 C1 1.4(5) . .
Co1 N3 C3 Br3 176.7(2) . .
Co1 N3 C3 C3 -3.2(6) . 2_655
O1 N1 C1 Br1 0.4(6) . .
O1 N1 C1 C2 -177.9(4) . .
O2 N2 C2 Br2 1.7(6) . .
O2 N2 C2 C1 -179.2(3) . .
O3 N3 C3 Br3 1.1(6) . .
O3 N3 C3 C3 -178.8(4) . 2_655
N1 O1 B1 O2 -59.1(5) . 2_655
N1 O1 B1 O3 62.4(5) . .
N1 O1 B1 C4 -179.0(4) . .
N1 C1 C2 Br2 179.8(3) . .
N1 C1 C2 N2 0.7(6) . .
N3 O3 B1 O1 -61.6(5) . .
N3 O3 B1 O2 58.8(5) . 2_655
N3 O3 B1 C4 177.8(3) . .
C4 C5 C6 C7 -63.8(6) . .
C5 C4 B1 O1 177.1(4) . .
C5 C4 B1 O2 57.0(5) . 2_655
C5 C4 B1 O3 -63.4(5) . .
B1 O1 N1 Co1 -4.9(5) . .
B1 O1 N1 C1 170.4(4) . .
B1 O2 N2 Co1 -2.1(4) 2_655 .
B1 O2 N2 C2 178.5(4) 2_655 .
B1 O3 N3 Co1 -0.2(5) . .
B1 O3 N3 C3 175.1(4) . .
B1 C4 C5 C6 179.3(4) . .
